data_2006039
loop_
_publ_author_name
'Lam, Y.-L.'
'Koh, L.-L.'
'Huang, H.-H.'

_publ_section_title
;
 <i>meso</i>-2,2,2',2'-Tetrachloro-1,1'-diphenyl-1,1'-bicyclopropyl and
 <i>meso</i>-2,2,2',2'-Tetrabromo-1,1'-diphenyl-1,1'-bicyclopropyl
;
_journal_issue 4
_journal_name_full 'Acta Crystallographica Section C'
_journal_page_first 499
_journal_page_last 504
_journal_paper_doi 10.1107/S0108270196015090
_journal_volume 53
_journal_year 1997
_chemical_formula_sum 'C18 H14 Br4'
_chemical_formula_weight 549.9
_chemical_name_systematic
;
Meso-1,1'-diphenyl-2,2,2',2'-tetrabromobicyclopropyl
;
_space_group_IT_number 2
_symmetry_cell_setting triclinic
_symmetry_space_group_name_Hall '-P 1'
_symmetry_space_group_name_H-M 'P -1'
_audit_creation_method SHELXL
_cell_angle_alpha 87.19(2)
_cell_angle_beta 85.51(2)
_cell_angle_gamma 78.87(2)
_cell_formula_units_Z 2
_cell_length_a 8.432(2)
_cell_length_b 9.586(2)
_cell_length_c 11.187(2)
_cell_measurement_reflns_used 25
_cell_measurement_temperature 293(2)
_cell_measurement_theta_max 20
_cell_measurement_theta_min 10
_cell_volume 884.0(3)
_computing_cell_refinement 'Siemens P3 Software'
_computing_data_collection 'Siemens P3 Software (Siemens, 1991)'
_computing_data_reduction 'XDISK and XEMP (Siemens, 1989a,b)'
_computing_molecular_graphics 'XP SHELXTL-PLUS, ORTEP (Johnson, 1965)'
_computing_publication_material 'XPUB SHELXTL-PLUS'
_computing_structure_refinement 'XLS SHELXTL-PLUS'
_computing_structure_solution 'XS SHELXTL-PLUS (Siemens, 1990)'
_diffrn_ambient_temperature 293(2)
_diffrn_measurement_device 'Siemens R3m/V'
_diffrn_measurement_method '\w scans'
_diffrn_radiation_monochromator graphite
_diffrn_radiation_source 'fine-focus sealed tube'
_diffrn_radiation_type MoK\a
_diffrn_radiation_wavelength 0.71073
_diffrn_reflns_av_R_equivalents 0.0569
_diffrn_reflns_av_sigmaI/netI 0.0444
_diffrn_reflns_limit_h_max 10
_diffrn_reflns_limit_h_min 0
_diffrn_reflns_limit_k_max 11
_diffrn_reflns_limit_k_min -11
_diffrn_reflns_limit_l_max 13
_diffrn_reflns_limit_l_min -13
_diffrn_reflns_number 3075
_diffrn_reflns_theta_max 25.05
_diffrn_reflns_theta_min 1.75
_diffrn_standards_decay_% 2.5
_diffrn_standards_interval_count 98
_diffrn_standards_number 2
_exptl_absorpt_coefficient_mu 9.099
_exptl_absorpt_correction_T_max 0.162
_exptl_absorpt_correction_T_min 0.071
_exptl_absorpt_correction_type '\y-scans (North, Phillips & Mathews, 1968)'
_exptl_crystal_colour Colourless
_exptl_crystal_density_diffrn 2.066
_exptl_crystal_density_meas ?
_exptl_crystal_description Block
_exptl_crystal_F_000 524
_exptl_crystal_size_max 0.40
_exptl_crystal_size_mid 0.30
_exptl_crystal_size_min 0.20
_refine_diff_density_max 1.02
_refine_diff_density_min -0.49
_refine_ls_extinction_coef 0.0010(2)
_refine_ls_extinction_method 'F^*^ = F[1 + 0.002\cF^2^/sin(2\q)]^-1/4^'
_refine_ls_goodness_of_fit_all 0.92
_refine_ls_goodness_of_fit_obs 0.77
_refine_ls_hydrogen_treatment 'Riding model, fixed isotropic U'
_refine_ls_matrix_type full
_refine_ls_number_parameters 200
_refine_ls_number_reflns 2866
_refine_ls_number_restraints 0
_refine_ls_restrained_S_all 1.12
_refine_ls_restrained_S_obs 0.77
_refine_ls_R_factor_all 0.0581
_refine_ls_R_factor_obs 0.0421
_refine_ls_shift/esd_max 0.003
_refine_ls_shift/esd_mean 0.001
_refine_ls_structure_factor_coef F
_refine_ls_weighting_details 'w = 1/[\s^2^(Fo) + 0.0034Fo^2^]'
_refine_ls_weighting_scheme calc
_refine_ls_wR_factor_all 0.0645
_refine_ls_wR_factor_obs 0.0547
_reflns_number_observed 2229
_reflns_number_total 2866
_reflns_observed_criterion >2sigma(I)
_cod_data_source_file bm1102.cif
_cod_data_source_block 2
_cod_depositor_comments
;
The following automatic conversions were performed:
'_symmetry_cell_setting' value 'Triclinic' changed to 'triclinic'
according to '/home/saulius/struct/CIF-dictionaries/cif_core.dic'
dictionary named 'cif_core.dic' version 2.4.1 from 2010-06-29.

Automatic conversion script
Id: cif_fix_enum 1527 2010-12-29 10:47:43Z saulius 

The following automatic conversions were performed:

'_symmetry_cell_setting' value 'Triclinic' changed to 'triclinic'
according to /home/saulius/struct/CIF-dictionaries/cif_core.dic
dictionary named 'cif_core.dic' version 2.4.1 from 2010-06-29.

Automatic conversion script
Id: cif_fix_values 1715 2011-07-08 13:25:40Z adriana 

The following automatic conversions were performed:

'_exptl_crystal_density_meas' value 'not measured' was changed to '?'
- the value is perceived as not measured.

Automatic conversion script
Id: cif_fix_values 3008 2015-01-20 13:52:24Z robertas 

The following automatic conversions were performed:

'_refine_ls_weighting_scheme' value 'calc w = 1/[\s^2^(Fo) +
0.0034Fo^2^]' was changed to 'calc'. New tag
'_refine_ls_weighting_details' was created. The value of the new tag
was set to 'w = 1/[\s^2^(Fo) + 0.0034Fo^2^]'.

Automatic conversion script
Id: cif_fix_values 3143 2015-03-26 13:38:13Z robertas 
;
_cod_database_code 2006039

loop_
_symmetry_equiv_pos_as_xyz
'x, y, z'
'-x, -y, -z'

loop_
_atom_site_aniso_label
_atom_site_aniso_U_11
_atom_site_aniso_U_12
_atom_site_aniso_U_13
_atom_site_aniso_U_22
_atom_site_aniso_U_23
_atom_site_aniso_U_33
Br1 0.032(1) -0.007(1) 0.009(1) 0.038(1) 0.000(1) 0.048(1)
Br2 0.041(1) -0.012(1) -0.020(1) 0.057(1) 0.013(1) 0.044(1)
Br3 0.084(1) -0.029(1) 0.012(1) 0.058(1) 0.001(1) 0.025(1)
Br4 0.066(1) -0.020(1) 0.000(1) 0.051(1) -0.018(1) 0.035(1)
C1 0.025(3) -0.007(3) -0.002(2) 0.022(3) 0.001(2) 0.021(3)
C2 0.029(3) -0.007(3) -0.007(3) 0.035(4) 0.003(3) 0.022(3)
C3 0.037(4) -0.010(3) -0.001(3) 0.019(3) -0.005(3) 0.032(4)
C4 0.027(3) -0.006(3) -0.003(2) 0.033(4) 0.004(3) 0.014(3)
C5 0.037(4) -0.012(3) 0.003(3) 0.028(3) 0.000(3) 0.024(3)
C6 0.029(3) -0.002(3) -0.001(3) 0.036(4) 0.000(3) 0.027(3)
C11 0.029(3) -0.011(3) 0.001(3) 0.019(3) -0.002(3) 0.026(3)
C12 0.038(4) -0.010(3) -0.003(3) 0.029(3) 0.000(3) 0.022(3)
C13 0.048(4) -0.009(3) -0.015(3) 0.042(4) 0.011(3) 0.032(4)
C14 0.059(5) -0.030(4) -0.010(3) 0.061(5) 0.003(4) 0.027(4)
C15 0.051(5) -0.015(4) 0.006(3) 0.043(4) -0.008(3) 0.029(4)
C16 0.040(4) -0.012(3) 0.000(3) 0.030(4) -0.002(3) 0.027(3)
C21 0.035(4) -0.016(3) 0.003(3) 0.029(3) 0.006(3) 0.019(3)
C22 0.035(4) -0.017(3) -0.001(3) 0.050(4) 0.001(3) 0.035(4)
C23 0.058(5) -0.042(5) 0.006(4) 0.062(6) -0.014(4) 0.056(5)
C24 0.082(7) -0.025(5) 0.020(5) 0.035(4) -0.011(4) 0.049(5)
C25 0.069(6) -0.009(4) 0.011(4) 0.027(4) 0.002(4) 0.056(5)
C26 0.039(4) -0.011(3) -0.006(3) 0.036(4) 0.003(3) 0.042(4)

loop_
_atom_site_label
_atom_site_occupancy
_atom_site_fract_x
_atom_site_fract_y
_atom_site_fract_z
_atom_site_U_iso_or_equiv
_atom_site_thermal_displace_type
_atom_site_calc_flag
_atom_site_refinement_flags
_atom_site_type_symbol
Br1 1 1.2041(1) 0.2169(1) 0.5797(1) 0.040(1) Uani d . Br
Br2 1 1.1492(1) 0.1979(1) 0.8621(1) 0.046(1) Uani d . Br
Br3 1 0.6229(1) 0.1858(1) 1.0399(1) 0.055(1) Uani d . Br
Br4 1 0.7892(1) 0.4513(1) 1.0009(1) 0.049(1) Uani d . Br
C1 1 0.8764(7) 0.3043(6) 0.7035(5) 0.022(2) Uani d . C
C2 1 1.0575(8) 0.2768(7) 0.7154(5) 0.028(2) Uani d . C
C3 1 0.9676(8) 0.4263(6) 0.7201(6) 0.029(2) Uani d . C
C4 1 0.7529(7) 0.2550(7) 0.7956(5) 0.025(2) Uani d . C
C5 1 0.7005(8) 0.3134(7) 0.9210(5) 0.029(2) Uani d . C
C6 1 0.5961(8) 0.3627(7) 0.8206(5) 0.031(2) Uani d . C
C11 1 0.8206(7) 0.3035(6) 0.5779(5) 0.024(2) Uani d . C
C12 1 0.7395(8) 0.4283(7) 0.5257(5) 0.029(2) Uani d . C
C13 1 0.6857(9) 0.4290(8) 0.4130(6) 0.040(3) Uani d . C
C14 1 0.7106(10) 0.3071(9) 0.3505(7) 0.046(3) Uani d . C
C15 1 0.7926(9) 0.1827(8) 0.3998(6) 0.040(3) Uani d . C
C16 1 0.8449(8) 0.1775(7) 0.5131(6) 0.032(2) Uani d . C
C21 1 0.7382(8) 0.1030(7) 0.7800(5) 0.027(2) Uani d . C
C22 1 0.6105(9) 0.0721(8) 0.7201(6) 0.039(2) Uani d . C
C23 1 0.5992(10) -0.0677(9) 0.7009(8) 0.054(3) Uani d . C
C24 1 0.7110(12) -0.1768(9) 0.7426(7) 0.054(3) Uani d . C
C25 1 0.8395(11) -0.1513(8) 0.8010(8) 0.052(3) Uani d . C
C26 1 0.8512(9) -0.0127(7) 0.8190(6) 0.039(2) Uani d . C
H3A 1 0.9484 0.4715 0.7960 0.040 Uiso d R H
H3B 1 0.9845 0.4885 0.6524 0.040 Uiso d R H
H6A 1 0.4951 0.3303 0.8220 0.040 Uiso d R H
H6B 1 0.5928 0.4585 0.7900 0.040 Uiso d R H
H12A 1 0.7258 0.5153 0.5678 0.040 Uiso d R H
H13A 1 0.6242 0.5153 0.3802 0.050 Uiso d R H
H14A 1 0.6714 0.3102 0.2720 0.055 Uiso d R H
H15A 1 0.8190 0.0989 0.3530 0.050 Uiso d R H
H16A 1 0.8934 0.0894 0.5513 0.040 Uiso d R H
H22A 1 0.5278 0.1487 0.6944 0.050 Uiso d R H
H23A 1 0.5145 -0.0875 0.6555 0.065 Uiso d R H
H24A 1 0.7006 -0.2728 0.7295 0.065 Uiso d R H
H25A 1 0.9174 -0.2289 0.8314 0.065 Uiso d R H
H26A 1 0.9398 0.0054 0.8610 0.050 Uiso d R H

loop_
_atom_type_symbol
_atom_type_description
_atom_type_scat_dispersion_real
_atom_type_scat_dispersion_imag
_atom_type_scat_source
C C 0.0033 0.0016 'International Tables Vol C Tables 4.2.6.8 and 6.1.1.4'
H H 0.0000 0.0000 'International Tables Vol C Tables 4.2.6.8 and 6.1.1.4'
Br Br -0.2901 2.4595 'International Tables Vol C Tables 4.2.6.8 and 6.1.1.4'

loop_
_geom_angle_atom_site_label_1
_geom_angle_atom_site_label_2
_geom_angle_atom_site_label_3
_geom_angle
_geom_angle_publ_flag
C2 C1 C3 58.2(4) yes
C2 C1 C4 124.7(5) yes
C3 C1 C4 125.3(5) no
C2 C1 C11 116.8(5) yes
C3 C1 C11 112.9(5) no
C4 C1 C11 110.2(5) no
Br1 C2 Br2 110.4(3) yes
Br1 C2 C1 120.0(4) yes
Br2 C2 C1 121.3(4) yes
Br1 C2 C3 120.0(4) no
Br2 C2 C3 115.6(5) no
C1 C2 C3 61.9(4) yes
C1 C3 C2 59.9(4) yes
C1 C4 C5 127.0(6) yes
C1 C4 C6 115.5(5) yes
C5 C4 C6 57.9(4) yes
C1 C4 C21 112.3(5) yes
C5 C4 C21 115.8(5) yes
C6 C4 C21 117.3(6) no
Br3 C5 Br4 108.8(3) yes
Br3 C5 C4 116.9(5) yes
Br4 C5 C4 127.5(5) yes
Br3 C5 C6 116.7(5) no
Br4 C5 C6 118.7(5) no
C4 C5 C6 60.8(4) yes
C4 C6 C5 61.3(4) no
C1 C11 C12 119.7(5) no
C1 C11 C16 121.8(5) no
C12 C11 C16 118.5(6) yes
C11 C12 C13 120.4(6) no
C12 C13 C14 120.7(6) no
C13 C14 C15 119.8(7) no
C14 C15 C16 121.0(7) no
C11 C16 C15 119.4(6) no
C4 C21 C22 120.4(5) no
C4 C21 C26 123.0(6) no
C22 C21 C26 116.6(6) yes
C21 C22 C23 120.9(7) no
C22 C23 C24 120.2(8) no
C23 C24 C25 120.8(8) no
C24 C25 C26 118.9(7) yes
C21 C26 C25 122.6(7) yes

loop_
_geom_bond_atom_site_label_1
_geom_bond_atom_site_label_2
_geom_bond_site_symmetry_2
_geom_bond_distance
_geom_bond_publ_flag
Br1 C2 . 1.919(6) yes
Br2 C2 . 1.927(6) yes
Br3 C5 . 1.925(7) yes
Br4 C5 . 1.926(7) yes
C1 C2 . 1.513(9) yes
C1 C3 . 1.544(9) yes
C1 C4 . 1.531(8) yes
C1 C11 . 1.517(9) yes
C2 C3 . 1.488(8) yes
C4 C5 . 1.536(8) yes
C4 C6 . 1.528(8) yes
C4 C21 . 1.505(9) yes
C5 C6 . 1.484(9) yes
C11 C12 . 1.385(8) no
C11 C16 . 1.413(9) no
C12 C13 . 1.372(10) no
C13 C14 . 1.365(11) no
C14 C15 . 1.371(10) no
C15 C16 . 1.370(10) no
C21 C22 . 1.397(10) no
C21 C26 . 1.392(9) no
C22 C23 . 1.390(12) no
C23 C24 . 1.357(11) no
C24 C25 . 1.374(14) no
C25 C26 . 1.377(11) no

loop_
_geom_torsion_atom_site_label_1
_geom_torsion_atom_site_label_2
_geom_torsion_atom_site_label_3
_geom_torsion_atom_site_label_4
_geom_torsion
_geom_torsion_publ_flag
C3 C1 C2 Br1 -110.3(0.5) yes
C3 C1 C2 Br2 104.5(0.5) yes
C4 C1 C2 Br1 136.3(0.5) no
C4 C1 C2 Br2 -8.9(0.8) no
C4 C1 C2 C3 -113.4(0.7) yes
C11 C1 C2 Br1 -8.8(0.7) yes
C11 C1 C2 Br2 -154.1(0.4) yes
C11 C1 C2 C3 101.5(0.6) yes
C4 C1 C3 C2 112.5(0.6) no
C11 C1 C3 C2 -108.4(0.5) yes
C2 C1 C4 C5 71.0(0.8) yes
C2 C1 C4 C6 138.9(0.6) no
C2 C1 C4 C21 -83.0(0.7) yes
C3 C1 C4 C5 -1.8(0.9) no
C3 C1 C4 C6 66.0(0.8) no
C3 C1 C4 C21 -155.8(0.5) no
C11 C1 C4 C5 -141.9(0.6) yes
C11 C1 C4 C6 -74.1(0.6) no
C11 C1 C4 C21 64.1(0.6) yes
C2 C1 C11 C12 -113.3(0.7) no
C2 C1 C11 C16 68.6(0.8) no
C3 C1 C11 C12 -48.6(0.7) no
C3 C1 C11 C16 133.3(0.6) no
C4 C1 C11 C12 96.8(0.7) no
C4 C1 C11 C16 -81.4(0.7) yes
Br1 C2 C3 C1 110.3(0.5) no
Br2 C2 C3 C1 -113.4(0.5) no
C1 C4 C5 Br3 -153.5(0.5) yes
C1 C4 C5 Br4 -6.0(0.8) yes
C1 C4 C5 C6 99.4(0.7) yes
C6 C4 C5 Br3 107.1(0.6) no
C6 C4 C5 Br4 -105.4(0.6) no
C21 C4 C5 Br3 -0.3(0.7) yes
C21 C4 C5 Br4 147.3(0.5) yes
C21 C4 C5 C6 -107.3(0.6) no
C1 C4 C6 C5 -119.2(0.6) no
C21 C4 C6 C5 104.8(0.6) no
C1 C4 C21 C22 -99.6(0.7) no
C1 C4 C21 C26 77.8(0.7) no
C5 C4 C21 C22 103.3(0.7) yes
C5 C4 C21 C26 -79.3(0.7) yes
C6 C4 C21 C22 37.7(0.8) no
C6 C4 C21 C26 -144.9(0.6) no
Br3 C5 C6 C4 -107.4(0.5) no
Br4 C5 C6 C4 119.2(0.5) no
C1 C11 C12 C13 -178.9(0.6) no
C16 C11 C12 C13 -0.6(1.0) no
C1 C11 C16 C15 -179.8(0.6) no
C12 C11 C16 C15 2.0(1.0) no
C11 C12 C13 C14 0.2(1.1) no
C12 C13 C14 C15 -1.1(1.2) no
C13 C14 C15 C16 2.5(1.2) no
C14 C15 C16 C11 -2.9(1.1) no
C4 C21 C22 C23 177.4(0.6) yes
C26 C21 C22 C23 -0.2(1.0) no
C4 C21 C26 C25 -177.9(0.6) no
C22 C21 C26 C25 -0.4(1.0) no
C21 C22 C23 C24 1.4(1.2) no
C22 C23 C24 C25 -2.0(1.3) yes
C23 C24 C25 C26 1.5(1.3) yes
C24 C25 C26 C21 -0.2(1.2) no
